data_2243412
loop_
_publ_author_name
'Geburtig, Felix'
'Vill, Volkmar'

_publ_section_title
;
 2-<i>O</i>-Monoalkyl isosorbide ethers with C8, C10, C12 and C14 chain
 lengths
;
_journal_issue 6
_journal_name_full 'Acta Crystallographica Section E'
_journal_page_first 924
_journal_page_last 928
_journal_paper_doi 10.1107/S2056989020006647
_journal_volume 76
_journal_year 2020
_chemical_absolute_configuration syn
_chemical_formula_iupac 'C16 H30 O4'
_chemical_formula_moiety 'C16 H30 O4'
_chemical_formula_sum 'C16 H30 O4'
_chemical_formula_weight 286.40
_chemical_name_systematic
;
6-(Decyloxy)hexahydrofuro[3,2-<i>b</i>]furan-3-ol
;
_space_group_crystal_system monoclinic
_space_group_IT_number 4
_space_group_name_Hall 'P 2yb'
_space_group_name_H-M_alt 'P 1 21 1'
_atom_sites_solution_hydrogens mixed
_atom_sites_solution_primary dual
_audit_creation_method
;
Olex2 1.3
(compiled 2020.02.04 svn.rd84adfe8 for OlexSys, GUI svn.r6032)
;
_cell_angle_alpha 90
_cell_angle_beta 91.302(3)
_cell_angle_gamma 90
_cell_formula_units_Z 2
_cell_length_a 6.9892(2)
_cell_length_b 5.4888(2)
_cell_length_c 20.8041(6)
_cell_measurement_reflns_used 7114
_cell_measurement_temperature 99.99(10)
_cell_measurement_theta_max 76.1760
_cell_measurement_theta_min 4.2350
_cell_volume 797.89(4)
_computing_cell_refinement
;
CrysAlisPro (Rigaku OD, 2020)
;
_computing_data_collection
;
CrysAlisPro (Rigaku OD, 2020)
;
_computing_data_reduction
;
CrysAlisPro (Rigaku OD, 2020)
;
_computing_molecular_graphics
;
<i>OLEX2</i> (Dolomanov <i>et al.</i>,  2009)
;
_computing_publication_material
;
<i>OLEX2</i> (Dolomanov <i>et al.</i>,  2009)
;
_computing_structure_refinement
;
<i>SHELXL2018/3</i> (Sheldrick, 2015b)
;
_computing_structure_solution
;
<i>SHELXT2018/2</i> (Sheldrick, 2015a)
;
_diffrn_ambient_temperature 100.15
_diffrn_detector_area_resol_mean 10.4127
_diffrn_measured_fraction_theta_full 0.999
_diffrn_measured_fraction_theta_max 0.985
_diffrn_measurement_device 'four-circle diffractometer'
_diffrn_measurement_device_type 'Rigaku Oxford Diffraction SuperNova, Dual, Atlas'
_diffrn_measurement_method '\w scans'
_diffrn_radiation_type CuK\a
_diffrn_radiation_wavelength 1.54184
_diffrn_reflns_av_R_equivalents 0.0483
_diffrn_reflns_av_unetI/netI 0.0293
_diffrn_reflns_limit_h_max 8
_diffrn_reflns_limit_h_min -8
_diffrn_reflns_limit_k_max 6
_diffrn_reflns_limit_k_min -6
_diffrn_reflns_limit_l_max 26
_diffrn_reflns_limit_l_min -26
_diffrn_reflns_number 17428
_diffrn_reflns_theta_full 67.684
_diffrn_reflns_theta_max 76.905
_diffrn_reflns_theta_min 4.251
_exptl_absorpt_coefficient_mu 0.670
_exptl_absorpt_correction_T_max 1.000
_exptl_absorpt_correction_T_min 0.590
_exptl_absorpt_correction_type multi-scan
_exptl_absorpt_process_details
;
(CrysAlisPro; Rigaku OD, 2020)
;
_exptl_crystal_colour colourless
_exptl_crystal_density_diffrn 1.192
_exptl_crystal_description plate
_exptl_crystal_F_000 316
_exptl_crystal_size_max 0.436
_exptl_crystal_size_mid 0.157
_exptl_crystal_size_min 0.079
_refine_diff_density_max 0.275
_refine_diff_density_min -0.211
_refine_ls_abs_structure_details
;
Flack <i>x</i> determined using 1249 quotients
[(<i>I</i>^+^)-(<i>I</i>^-^)]/[(<i>I</i>^+^)+(<i>I</i>^-^)]
(Parsons <i>et al.</i>,  2013)
;
_refine_ls_abs_structure_Flack -0.18(13)
_refine_ls_extinction_method none
_refine_ls_goodness_of_fit_ref 1.072
_refine_ls_hydrogen_treatment mixed
_refine_ls_matrix_type full
_refine_ls_number_parameters 185
_refine_ls_number_reflns 3268
_refine_ls_number_restraints 1
_refine_ls_restrained_S_all 1.071
_refine_ls_R_factor_all 0.0464
_refine_ls_R_factor_gt 0.0422
_refine_ls_shift/su_max 0.000
_refine_ls_shift/su_mean 0.000
_refine_ls_structure_factor_coef Fsqd
_refine_ls_weighting_details 'w=1/[\s^2^(Fo^2^)+(0.0741P)^2^+0.1068P] where P=(Fo^2^+2Fc^2^)/3'
_refine_ls_weighting_scheme calc
_refine_ls_wR_factor_gt 0.1150
_refine_ls_wR_factor_ref 0.1183
_reflns_number_gt 3028
_reflns_number_total 3268
_reflns_threshold_expression 'I > 2\s(I)'
_cod_data_source_file zq2253sup1.cif
_cod_data_source_block iso-c10
_cod_database_code 2243412
_shelx_space_group_comment
;
The symmetry employed for this shelxl refinement is uniquely defined
by the following loop, which should always be used as a source of
symmetry information in preference to the above space-group names.
They are only intended as comments.
;

loop_
_space_group_symop_operation_xyz
'x, y, z'
'-x, y+1/2, -z'

loop_
_atom_site_type_symbol
_atom_site_label
_atom_site_fract_x
_atom_site_fract_y
_atom_site_fract_z
_atom_site_U_iso_or_equiv
_atom_site_adp_type
_atom_site_calc_flag
_atom_site_occupancy
_atom_site_disorder_assembly
_atom_site_disorder_group
O O4 -0.2948(2) -0.2388(4) 0.53094(8) 0.0285(4) Uani d 1 . .
C C5 -0.3362(3) -0.1528(5) 0.46833(11) 0.0261(5) Uani d 1 . .
H H5 -0.457030 -0.055647 0.469645 0.031 Uiso calc 1 . .
C C6 -0.3615(4) -0.3478(5) 0.41677(12) 0.0285(5) Uani d 1 . .
H H6A -0.259150 -0.472001 0.420463 0.034 Uiso calc 1 . .
H H6B -0.487258 -0.429298 0.420144 0.034 Uiso calc 1 . .
O O3 -0.3497(3) -0.2169(4) 0.35754(8) 0.0295(4) Uani d 1 . .
C C3 -0.2217(3) -0.0132(4) 0.36691(11) 0.0253(5) Uani d 1 . .
H H3 -0.279228 0.140392 0.349299 0.030 Uiso calc 1 . .
C C4 -0.1813(3) 0.0076(4) 0.43919(11) 0.0236(5) Uani d 1 . .
H H4A -0.189557 0.179951 0.454433 0.028 Uiso calc 1 . .
O O1 0.0067(2) -0.0944(3) 0.45089(8) 0.0260(4) Uani d 1 . .
C C1 0.0779(3) -0.1993(4) 0.39222(11) 0.0271(5) Uani d 1 . .
H H1A 0.049214 -0.375810 0.390087 0.032 Uiso calc 1 . .
H H1B 0.217929 -0.176099 0.389610 0.032 Uiso calc 1 . .
C C2 -0.0268(3) -0.0629(4) 0.33802(11) 0.0253(5) Uani d 1 . .
H H2 -0.039074 -0.165289 0.298387 0.030 Uiso calc 1 . .
O O2 0.0557(3) 0.1676(3) 0.32444(8) 0.0274(4) Uani d 1 . .
C C7 0.2266(4) 0.1490(5) 0.28830(12) 0.0300(5) Uani d 1 . .
H H7A 0.203111 0.045168 0.250013 0.036 Uiso calc 1 . .
H H7B 0.329320 0.072848 0.314992 0.036 Uiso calc 1 . .
C C8 0.2878(4) 0.4002(5) 0.26759(12) 0.0278(5) Uani d 1 . .
H H8A 0.310745 0.502828 0.306136 0.033 Uiso calc 1 . .
H H8B 0.183564 0.475990 0.241529 0.033 Uiso calc 1 . .
C C9 0.4700(4) 0.3917(5) 0.22816(12) 0.0282(5) Uani d 1 . .
H H9A 0.574428 0.319412 0.254840 0.034 Uiso calc 1 . .
H H9B 0.447666 0.284008 0.190571 0.034 Uiso calc 1 . .
C C10 0.5339(4) 0.6413(5) 0.20451(11) 0.0266(5) Uani d 1 . .
H H10A 0.546751 0.753028 0.241709 0.032 Uiso calc 1 . .
H H10B 0.434015 0.708219 0.174967 0.032 Uiso calc 1 . .
C C11 0.7238(4) 0.6321(5) 0.16973(12) 0.0283(5) Uani d 1 . .
H H11A 0.821209 0.554476 0.198301 0.034 Uiso calc 1 . .
H H11B 0.708077 0.528647 0.130987 0.034 Uiso calc 1 . .
C C12 0.7967(4) 0.8820(5) 0.14951(12) 0.0282(5) Uani d 1 . .
H H12A 0.813283 0.985547 0.188208 0.034 Uiso calc 1 . .
H H12B 0.699513 0.960098 0.120955 0.034 Uiso calc 1 . .
C C13 0.9863(4) 0.8696(5) 0.11464(11) 0.0277(5) Uani d 1 . .
H H13A 1.082709 0.789157 0.143048 0.033 Uiso calc 1 . .
H H13B 0.969014 0.767306 0.075754 0.033 Uiso calc 1 . .
C C14 1.0631(4) 1.1179(5) 0.09472(12) 0.0282(5) Uani d 1 . .
H H14A 0.963902 1.202929 0.068427 0.034 Uiso calc 1 . .
H H14B 1.088498 1.216908 0.133771 0.034 Uiso calc 1 . .
C C15 1.2459(4) 1.1010(5) 0.05646(12) 0.0305(6) Uani d 1 . .
H H15A 1.218905 1.007541 0.016575 0.037 Uiso calc 1 . .
H H15B 1.343110 1.009609 0.082066 0.037 Uiso calc 1 . .
C C16 1.3286(4) 1.3485(5) 0.03860(13) 0.0346(6) Uani d 1 . .
H H16A 1.233105 1.440762 0.013414 0.052 Uiso calc 1 . .
H H16B 1.443206 1.324933 0.013041 0.052 Uiso calc 1 . .
H H16C 1.362570 1.438813 0.077856 0.052 Uiso calc 1 . .
H H4 -0.190(6) -0.330(8) 0.5295(18) 0.052 Uiso d 1 . .

loop_
_atom_site_aniso_label
_atom_site_aniso_U_11
_atom_site_aniso_U_22
_atom_site_aniso_U_33
_atom_site_aniso_U_12
_atom_site_aniso_U_13
_atom_site_aniso_U_23
O4 0.0223(8) 0.0372(9) 0.0258(8) 0.0032(8) -0.0004(6) 0.0043(7)
C5 0.0219(11) 0.0299(12) 0.0262(11) 0.0040(9) -0.0035(9) 0.0016(9)
C6 0.0253(12) 0.0288(11) 0.0312(12) -0.0026(10) -0.0021(9) 0.0011(10)
O3 0.0263(9) 0.0364(9) 0.0256(8) -0.0065(7) -0.0063(6) 0.0005(7)
C3 0.0208(11) 0.0293(11) 0.0256(11) -0.0001(9) -0.0046(9) 0.0006(9)
C4 0.0216(11) 0.0232(10) 0.0257(10) 0.0045(9) -0.0040(8) 0.0003(9)
O1 0.0209(8) 0.0315(8) 0.0255(8) 0.0018(7) -0.0049(6) 0.0012(6)
C1 0.0237(11) 0.0293(11) 0.0281(11) 0.0021(9) -0.0021(9) 0.0007(9)
C2 0.0233(12) 0.0286(12) 0.0238(10) 0.0005(9) -0.0020(9) -0.0007(9)
O2 0.0249(9) 0.0290(8) 0.0284(8) -0.0002(7) 0.0019(7) 0.0017(7)
C7 0.0255(12) 0.0330(12) 0.0316(12) 0.0028(10) 0.0030(10) 0.0030(10)
C8 0.0250(12) 0.0313(12) 0.0271(11) 0.0019(10) 0.0009(9) 0.0009(9)
C9 0.0246(12) 0.0329(12) 0.0270(11) 0.0022(10) 0.0005(9) 0.0033(10)
C10 0.0228(12) 0.0322(11) 0.0247(10) 0.0011(10) -0.0022(8) 0.0008(9)
C11 0.0229(12) 0.0324(12) 0.0296(11) 0.0007(10) -0.0015(9) 0.0020(10)
C12 0.0231(12) 0.0319(11) 0.0294(11) 0.0010(9) 0.0001(9) 0.0012(10)
C13 0.0224(12) 0.0315(12) 0.0290(11) 0.0003(9) -0.0012(9) 0.0015(10)
C14 0.0225(12) 0.0319(12) 0.0302(11) -0.0008(10) -0.0016(9) -0.0008(10)
C15 0.0250(13) 0.0344(13) 0.0320(12) -0.0007(10) -0.0003(10) 0.0019(10)
C16 0.0304(13) 0.0398(15) 0.0337(12) -0.0064(11) 0.0006(10) 0.0019(11)

loop_
_atom_type_symbol
_atom_type_description
_atom_type_scat_dispersion_real
_atom_type_scat_dispersion_imag
_atom_type_scat_source
C C 0.0181 0.0091 'International Tables Vol C Tables 4.2.6.8 and 6.1.1.4'
H H 0.0000 0.0000 'International Tables Vol C Tables 4.2.6.8 and 6.1.1.4'
O O 0.0492 0.0322 'International Tables Vol C Tables 4.2.6.8 and 6.1.1.4'

loop_
_exptl_crystal_face_index_h
_exptl_crystal_face_index_k
_exptl_crystal_face_index_l
_exptl_crystal_face_perp_dist
0 1 -1 0.2010
0 -1 1 0.2010
2 0 1 0.0818
-2 0 -1 0.0578
0 0 -1 0.0514
0 0 1 0.0274
4 -1 4 0.0901

loop_
_geom_angle_atom_site_label_1
_geom_angle_atom_site_label_2
_geom_angle_atom_site_label_3
_geom_angle_site_symmetry_1
_geom_angle_site_symmetry_3
_geom_angle
_geom_angle_publ_flag
C5 O4 H4 . . 108(2) ?
O4 C5 H5 . . 108.0 ?
O4 C5 C6 . . 115.7(2) ?
O4 C5 C4 . . 115.25(19) ?
C6 C5 H5 . . 108.0 ?
C6 C5 C4 . . 101.37(18) ?
C4 C5 H5 . . 108.0 ?
C5 C6 H6A . . 110.9 ?
C5 C6 H6B . . 110.9 ?
H6A C6 H6B . . 108.9 ?
O3 C6 C5 . . 104.2(2) ?
O3 C6 H6A . . 110.9 ?
O3 C6 H6B . . 110.9 ?
C6 O3 C3 . . 108.71(18) ?
O3 C3 H3 . . 111.2 ?
O3 C3 C4 . . 106.92(19) ?
O3 C3 C2 . . 111.40(19) ?
C4 C3 H3 . . 111.2 ?
C2 C3 H3 . . 111.2 ?
C2 C3 C4 . . 104.72(18) ?
C5 C4 H4A . . 111.8 ?
C3 C4 C5 . . 103.31(19) ?
C3 C4 H4A . . 111.8 ?
O1 C4 C5 . . 111.05(19) ?
O1 C4 C3 . . 106.51(18) ?
O1 C4 H4A . . 111.8 ?
C4 O1 C1 . . 109.92(17) ?
O1 C1 H1A . . 110.7 ?
O1 C1 H1B . . 110.7 ?
O1 C1 C2 . . 105.05(18) ?
H1A C1 H1B . . 108.8 ?
C2 C1 H1A . . 110.7 ?
C2 C1 H1B . . 110.7 ?
C3 C2 H2 . . 111.4 ?
C1 C2 C3 . . 102.34(18) ?
C1 C2 H2 . . 111.4 ?
O2 C2 C3 . . 106.81(18) ?
O2 C2 C1 . . 113.20(19) ?
O2 C2 H2 . . 111.4 ?
C2 O2 C7 . . 112.85(19) ?
O2 C7 H7A . . 109.8 ?
O2 C7 H7B . . 109.8 ?
O2 C7 C8 . . 109.3(2) ?
H7A C7 H7B . . 108.3 ?
C8 C7 H7A . . 109.8 ?
C8 C7 H7B . . 109.8 ?
C7 C8 H8A . . 109.3 ?
C7 C8 H8B . . 109.3 ?
C7 C8 C9 . . 111.7(2) ?
H8A C8 H8B . . 107.9 ?
C9 C8 H8A . . 109.3 ?
C9 C8 H8B . . 109.3 ?
C8 C9 H9A . . 108.9 ?
C8 C9 H9B . . 108.9 ?
H9A C9 H9B . . 107.7 ?
C10 C9 C8 . . 113.5(2) ?
C10 C9 H9A . . 108.9 ?
C10 C9 H9B . . 108.9 ?
C9 C10 H10A . . 109.0 ?
C9 C10 H10B . . 109.0 ?
C9 C10 C11 . . 112.8(2) ?
H10A C10 H10B . . 107.8 ?
C11 C10 H10A . . 109.0 ?
C11 C10 H10B . . 109.0 ?
C10 C11 H11A . . 108.8 ?
C10 C11 H11B . . 108.8 ?
H11A C11 H11B . . 107.7 ?
C12 C11 C10 . . 113.6(2) ?
C12 C11 H11A . . 108.8 ?
C12 C11 H11B . . 108.8 ?
C11 C12 H12A . . 109.0 ?
C11 C12 H12B . . 109.0 ?
C11 C12 C13 . . 113.0(2) ?
H12A C12 H12B . . 107.8 ?
C13 C12 H12A . . 109.0 ?
C13 C12 H12B . . 109.0 ?
C12 C13 H13A . . 108.8 ?
C12 C13 H13B . . 108.8 ?
H13A C13 H13B . . 107.7 ?
C14 C13 C12 . . 113.8(2) ?
C14 C13 H13A . . 108.8 ?
C14 C13 H13B . . 108.8 ?
C13 C14 H14A . . 109.0 ?
C13 C14 H14B . . 109.0 ?
H14A C14 H14B . . 107.8 ?
C15 C14 C13 . . 113.1(2) ?
C15 C14 H14A . . 109.0 ?
C15 C14 H14B . . 109.0 ?
C14 C15 H15A . . 108.9 ?
C14 C15 H15B . . 108.9 ?
C14 C15 C16 . . 113.6(2) ?
H15A C15 H15B . . 107.7 ?
C16 C15 H15A . . 108.9 ?
C16 C15 H15B . . 108.9 ?
C15 C16 H16A . . 109.5 ?
C15 C16 H16B . . 109.5 ?
C15 C16 H16C . . 109.5 ?
H16A C16 H16B . . 109.5 ?
H16A C16 H16C . . 109.5 ?
H16B C16 H16C . . 109.5 ?

loop_
_geom_bond_atom_site_label_1
_geom_bond_atom_site_label_2
_geom_bond_site_symmetry_2
_geom_bond_distance
_geom_bond_publ_flag
O4 C5 . 1.409(3) ?
O4 H4 . 0.89(4) ?
C5 H5 . 1.0000 ?
C5 C6 . 1.523(3) ?
C5 C4 . 1.531(3) ?
C6 H6A . 0.9900 ?
C6 H6B . 0.9900 ?
C6 O3 . 1.430(3) ?
O3 C3 . 1.442(3) ?
C3 H3 . 1.0000 ?
C3 C4 . 1.528(3) ?
C3 C2 . 1.526(3) ?
C4 H4A . 1.0000 ?
C4 O1 . 1.444(3) ?
O1 C1 . 1.448(3) ?
C1 H1A . 0.9900 ?
C1 H1B . 0.9900 ?
C1 C2 . 1.526(3) ?
C2 H2 . 1.0000 ?
C2 O2 . 1.422(3) ?
O2 C7 . 1.429(3) ?
C7 H7A . 0.9900 ?
C7 H7B . 0.9900 ?
C7 C8 . 1.510(4) ?
C8 H8A . 0.9900 ?
C8 H8B . 0.9900 ?
C8 C9 . 1.531(3) ?
C9 H9A . 0.9900 ?
C9 H9B . 0.9900 ?
C9 C10 . 1.526(3) ?
C10 H10A . 0.9900 ?
C10 H10B . 0.9900 ?
C10 C11 . 1.527(3) ?
C11 H11A . 0.9900 ?
C11 H11B . 0.9900 ?
C11 C12 . 1.526(3) ?
C12 H12A . 0.9900 ?
C12 H12B . 0.9900 ?
C12 C13 . 1.527(3) ?
C13 H13A . 0.9900 ?
C13 H13B . 0.9900 ?
C13 C14 . 1.525(3) ?
C14 H14A . 0.9900 ?
C14 H14B . 0.9900 ?
C14 C15 . 1.524(3) ?
C15 H15A . 0.9900 ?
C15 H15B . 0.9900 ?
C15 C16 . 1.526(4) ?
C16 H16A . 0.9800 ?
C16 H16B . 0.9800 ?
C16 H16C . 0.9800 ?

loop_
_geom_torsion_atom_site_label_1
_geom_torsion_atom_site_label_2
_geom_torsion_atom_site_label_3
_geom_torsion_atom_site_label_4
_geom_torsion_site_symmetry_1
_geom_torsion_site_symmetry_2
_geom_torsion_site_symmetry_3
_geom_torsion_site_symmetry_4
_geom_torsion
_geom_torsion_publ_flag
O4 C5 C6 O3 . . . . -164.89(19) ?
O4 C5 C4 C3 . . . . 157.97(19) ?
O4 C5 C4 O1 . . . . 44.1(3) ?
C5 C6 O3 C3 . . . . 31.7(2) ?
C5 C4 O1 C1 . . . . 106.0(2) ?
C6 C5 C4 C3 . . . . 32.2(2) ?
C6 C5 C4 O1 . . . . -81.6(2) ?
C6 O3 C3 C4 . . . . -10.6(2) ?
C6 O3 C3 C2 . . . . 103.3(2) ?
O3 C3 C4 C5 . . . . -14.6(2) ?
O3 C3 C4 O1 . . . . 102.5(2) ?
O3 C3 C2 C1 . . . . -85.4(2) ?
O3 C3 C2 O2 . . . . 155.46(18) ?
C3 C4 O1 C1 . . . . -5.8(2) ?
C3 C2 O2 C7 . . . . -171.21(18) ?
C4 C5 C6 O3 . . . . -39.5(2) ?
C4 C3 C2 C1 . . . . 29.9(2) ?
C4 C3 C2 O2 . . . . -89.3(2) ?
C4 O1 C1 C2 . . . . 25.1(2) ?
O1 C1 C2 C3 . . . . -33.7(2) ?
O1 C1 C2 O2 . . . . 80.9(2) ?
C1 C2 O2 C7 . . . . 76.9(2) ?
C2 C3 C4 C5 . . . . -132.86(19) ?
C2 C3 C4 O1 . . . . -15.8(2) ?
C2 O2 C7 C8 . . . . 171.6(2) ?
O2 C7 C8 C9 . . . . -179.61(19) ?
C7 C8 C9 C10 . . . . 178.3(2) ?
C8 C9 C10 C11 . . . . 175.6(2) ?
C9 C10 C11 C12 . . . . -176.2(2) ?
C10 C11 C12 C13 . . . . -179.8(2) ?
C11 C12 C13 C14 . . . . -179.3(2) ?
C12 C13 C14 C15 . . . . -176.5(2) ?
C13 C14 C15 C16 . . . . -177.7(2) ?

_cod_database_fobs_code 2243412
